data_4086278
loop_
_publ_author_name
'Horak, Kyle T.'
'Lin, Sibo'
'Rittle, Jonathan'
'Agapie, Theodor'

_publ_section_title
;
 Heterometallic Effects in Trinuclear Complexes Supported byp-Terphenyl
 Diphosphine Ligands
;
_journal_issue 18
_journal_name_full Organometallics
_journal_page_first 4429
_journal_paper_doi 10.1021/acs.organomet.5b00579
_journal_volume 34
_journal_year 2015
_chemical_absolute_configuration ad
_chemical_formula_moiety 'C36 H44 Fe1 O6 P2 Pd2'
_chemical_formula_sum 'C36 H44 Fe O6 P2 Pd2'
_chemical_formula_weight 903.30
_chemical_name_systematic
; 
 ? 
;
_space_group_crystal_system orthorhombic
_space_group_IT_number 19
_space_group_name_Hall 'P 2ac 2ab'
_space_group_name_H-M_alt 'P 21 21 21'
_symmetry_space_group_name_Hall 'P 2ac 2ab'
_symmetry_space_group_name_H-M 'P 21 21 21'
_atom_sites_solution_hydrogens geom
_audit_creation_date 2015-03-18
_audit_creation_method
; 
Olex2 1.2 
(compiled 2015.01.26 svn.r3150 for OlexSys, GUI svn.r4998) 
;
_cell_angle_alpha 90
_cell_angle_beta 90
_cell_angle_gamma 90
_cell_formula_units_Z 4
_cell_length_a 14.0587(5)
_cell_length_b 14.2422(5)
_cell_length_c 18.4208(6)
_cell_measurement_reflns_used 9881
_cell_measurement_temperature 100
_cell_measurement_theta_max 35.20
_cell_measurement_theta_min 2.64
_cell_volume 3688.3(2)
_computing_cell_refinement 'Bruker SAINT'
_computing_data_collection 'Bruker APEX2'
_computing_data_reduction 'Bruker SAINT'
_computing_molecular_graphics 'Olex2 (Dolomanov et al., 2009)'
_computing_publication_material 'Olex2 (Dolomanov et al., 2009)'
_computing_structure_refinement 'XL (Sheldrick, 2008)'
_computing_structure_solution 'SHELXS-97 (Sheldrick 2008)'
_diffrn_ambient_temperature 100
_diffrn_measured_fraction_theta_full 1.000
_diffrn_measured_fraction_theta_max 0.997
_diffrn_measurement_device_type 'Bruker APEX-II CCD'
_diffrn_measurement_method '\f and \w scans'
_diffrn_radiation_type MoK\a
_diffrn_radiation_wavelength 0.71073
_diffrn_reflns_av_R_equivalents 0.0442
_diffrn_reflns_av_unetI/netI 0.0422
_diffrn_reflns_laue_measured_fraction_full 1.000
_diffrn_reflns_laue_measured_fraction_max 0.997
_diffrn_reflns_limit_h_max 22
_diffrn_reflns_limit_h_min -22
_diffrn_reflns_limit_k_max 23
_diffrn_reflns_limit_k_min -23
_diffrn_reflns_limit_l_max 29
_diffrn_reflns_limit_l_min -30
_diffrn_reflns_number 80583
_diffrn_reflns_point_group_measured_fraction_full 1.000
_diffrn_reflns_point_group_measured_fraction_max 0.990
_diffrn_reflns_theta_full 25.242
_diffrn_reflns_theta_max 35.632
_diffrn_reflns_theta_min 1.807
_diffrn_standards_number 0
_exptl_absorpt_coefficient_mu 1.482
_exptl_absorpt_correction_T_max 0.7472
_exptl_absorpt_correction_T_min 0.6227
_exptl_absorpt_correction_type multi-scan
_exptl_absorpt_process_details
; 
SADABS-2012/1 (Bruker,2012) was used for absorption correction. 
wR2(int) was 0.0665 before and 0.0506 after correction. 
The Ratio of minimum to maximum transmission is 0.8334. 
The \l/2 correction factor is 0.0015. 
;
_exptl_crystal_colour red
_exptl_crystal_colour_primary red
_exptl_crystal_density_diffrn 1.627
_exptl_crystal_description block
_exptl_crystal_F_000 1824
_exptl_crystal_size_max 1.0
_exptl_crystal_size_mid 0.8
_exptl_crystal_size_min 0.37
_refine_diff_density_max 1.466
_refine_diff_density_min -0.975
_refine_diff_density_rms 0.123
_refine_ls_abs_structure_details
; 
 Flack x determined using 5119 quotients [(I+)-(I-)]/[(I+)+(I-)] 
 (Parsons and Flack (2004), Acta Cryst. A60, s61). 
;
_refine_ls_abs_structure_Flack 0.012(6)
_refine_ls_extinction_method none
_refine_ls_goodness_of_fit_ref 1.070
_refine_ls_hydrogen_treatment constr
_refine_ls_matrix_type full
_refine_ls_number_parameters 435
_refine_ls_number_reflns 16856
_refine_ls_number_restraints 0
_refine_ls_restrained_S_all 1.070
_refine_ls_R_factor_all 0.0644
_refine_ls_R_factor_gt 0.0325
_refine_ls_shift/su_max 0.002
_refine_ls_shift/su_mean 0.000
_refine_ls_structure_factor_coef Fsqd
_refine_ls_weighting_details 'w=1/[\s^2^(Fo^2^)+(0.0264P)^2^+2.4473P] where P=(Fo^2^+2Fc^2^)/3'
_refine_ls_weighting_scheme calc
_refine_ls_wR_factor_gt 0.0638
_refine_ls_wR_factor_ref 0.0762
_reflns_Friedel_coverage 0.828
_reflns_friedel_fraction_full 1.000
_reflns_friedel_fraction_max 0.983
_reflns_number_gt 12733
_reflns_number_total 16856
_reflns_threshold_expression 'I > 2\s(I)'
_cod_data_source_file om5b00579_si_002.cif
_cod_data_source_block kth13
_cod_depositor_comments
;
The following automatic conversions were performed:

'_chemical_absolute_configuration' value 'AD' changed to 'ad'
according to
/usr/data/users/saulius/crontab/automatic-downloads/current/ACS/lib/dictionaries/cif_core.dic
dictionary named 'cif_core.dic' version 2.4.2 from 2011-04-26.

Automatic conversion script
Id: cif_fix_values 3271 2015-04-21 07:52:19Z andrius 
;
_cod_database_code 4086278
_shelxl_version_number 2013-3
_shelx_space_group_comment
; 
The symmetry employed for this shelxl refinement is uniquely defined 
by the following loop, which should always be used as a source of 
symmetry information in preference to the above space-group names. 
They are only intended as comments. 
;
_olex2_refinement_description
; 
1. Fixed Uiso 
 At 1.2 times of: 
  All C(H) groups 
 At 1.5 times of: 
  All C(H,H,H) groups 
2.a Ternary CH refined with riding coordinates: 
 C25(H25), C28(H28), C22(H22), C19(H19) 
2.b Aromatic/amide H refined with riding coordinates: 
 C18(H18), C10(H10), C15(H15), C12(H12), C17(H17), C9(H9), C11(H11), C16(H16), 
 C4(H4), C1(H1) 
2.c Idealised Me refined as rotating group: 
 C35(H35A,H35B,H35C), C36(H36A,H36B,H36C), C21(H21A,H21B,H21C), C26(H26A,H26B, 
 H26C), C24(H24A,H24B,H24C), C27(H27A,H27B,H27C), C20(H20A,H20B,H20C), C29(H29A, 
 H29B,H29C), C23(H23A,H23B,H23C), C30(H30A,H30B,H30C) 
;
_olex2_submission_special_instructions 'No special instructions were received'

loop_
_space_group_symop_operation_xyz
'x, y, z'
'-x+1/2, -y, z+1/2'
'-x, y+1/2, -z+1/2'
'x+1/2, -y+1/2, -z'

loop_
_atom_site_label
_atom_site_type_symbol
_atom_site_fract_x
_atom_site_fract_y
_atom_site_fract_z
_atom_site_U_iso_or_equiv
_atom_site_adp_type
_atom_site_occupancy
_atom_site_site_symmetry_order
_atom_site_calc_flag
_atom_site_refinement_flags_posn
Pd1 Pd 1.00518(2) -0.06340(2) 0.53975(2) 0.01749(5) Uani 1 1 d .
Pd2 Pd 1.00472(2) 0.06338(2) 0.43989(2) 0.01698(5) Uani 1 1 d .
Fe1 Fe 1.05934(4) -0.10360(4) 0.41127(3) 0.02078(15) Uani 1.000(2) 1 d .
P2 P 1.01680(6) 0.18085(6) 0.35740(4) 0.01664(15) Uani 1 1 d .
P1 P 0.99860(7) -0.17678(5) 0.62549(4) 0.01927(14) Uani 1 1 d .
O5 O 0.77633(18) 0.00787(19) 0.58355(16) 0.0272(6) Uani 1 1 d .
O4 O 1.1608(2) -0.0841(3) 0.27394(19) 0.0490(9) Uani 1 1 d .
O6 O 1.11693(17) 0.20170(19) 0.56288(15) 0.0259(5) Uani 1 1 d .
O1 O 1.2218(2) -0.0401(2) 0.49926(18) 0.0377(7) Uani 1 1 d .
O2 O 0.85486(19) -0.0754(2) 0.38168(18) 0.0367(7) Uani 1 1 d .
C3 C 0.8606(2) 0.0532(2) 0.57371(18) 0.0178(6) Uani 1 1 d .
C18 C 0.9377(2) 0.3468(2) 0.5260(2) 0.0215(6) Uani 1 1 d .
H18 H 0.9285 0.3378 0.5766 0.026 Uiso 1 1 calc R
C5 C 0.9623(2) 0.1743(2) 0.51696(18) 0.0168(6) Uani 1 1 d .
O3 O 1.0588(3) -0.3074(2) 0.4294(2) 0.0528(9) Uani 1 1 d .
C10 C 0.8923(3) -0.1068(3) 0.8281(2) 0.0291(8) Uani 1 1 d .
H10 H 0.8867 -0.1338 0.8751 0.035 Uiso 1 1 calc R
C15 C 0.9642(3) 0.3739(3) 0.3788(2) 0.0251(7) Uani 1 1 d .
H15 H 0.9729 0.3835 0.3282 0.030 Uiso 1 1 calc R
C12 C 0.8681(3) 0.0230(3) 0.7470(2) 0.0254(7) Uani 1 1 d .
H12 H 0.8440 0.0844 0.7384 0.030 Uiso 1 1 calc R
C7 C 0.9144(2) -0.0250(2) 0.69161(19) 0.0193(6) Uani 1 1 d .
C34 C 1.1188(3) -0.0925(3) 0.3273(2) 0.0307(9) Uani 1 1 d .
C2 C 0.9351(2) 0.0264(2) 0.62193(18) 0.0176(6) Uani 1 1 d .
C17 C 0.9279(2) 0.4357(3) 0.4966(2) 0.0241(7) Uani 1 1 d .
H17 H 0.9136 0.4877 0.5271 0.029 Uiso 1 1 calc R
C9 C 0.9361(3) -0.1560(3) 0.7730(2) 0.0271(8) Uani 1 1 d .
H9 H 0.9599 -0.2172 0.7822 0.033 Uiso 1 1 calc R
C14 C 0.9772(2) 0.2841(2) 0.40777(18) 0.0179(6) Uani 1 1 d .
C25 C 1.1391(3) 0.2078(3) 0.3264(2) 0.0259(8) Uani 1 1 d .
H25 H 1.1581 0.1556 0.2931 0.031 Uiso 1 1 calc R
C35 C 0.7058(3) 0.0161(3) 0.5277(3) 0.0354(10) Uani 1 1 d .
H35A H 0.6855 0.0817 0.5236 0.053 Uiso 1 1 calc GR
H35B H 0.6508 -0.0232 0.5399 0.053 Uiso 1 1 calc GR
H35C H 0.7327 -0.0046 0.4813 0.053 Uiso 1 1 calc GR
C11 C 0.8566(3) -0.0178(3) 0.8149(2) 0.0281(8) Uani 1 1 d .
H11 H 0.8243 0.0152 0.8523 0.034 Uiso 1 1 calc R
C36 C 1.2004(3) 0.1627(3) 0.5967(2) 0.0312(8) Uani 1 1 d .
H36A H 1.1920 0.1624 0.6495 0.047 Uiso 1 1 calc GR
H36B H 1.2560 0.2008 0.5841 0.047 Uiso 1 1 calc GR
H36C H 1.2099 0.0982 0.5795 0.047 Uiso 1 1 calc GR
C28 C 0.9471(3) 0.1752(3) 0.27312(19) 0.0239(7) Uani 1 1 d .
H28 H 0.9589 0.2335 0.2442 0.029 Uiso 1 1 calc R
C13 C 0.9610(2) 0.2703(2) 0.48197(19) 0.0165(6) Uani 1 1 d .
C16 C 0.9390(3) 0.4488(2) 0.4223(2) 0.0276(7) Uani 1 1 d .
H16 H 0.9294 0.5091 0.4015 0.033 Uiso 1 1 calc R
C4 C 0.8744(2) 0.1234(2) 0.52237(19) 0.0182(6) Uani 1 1 d .
H4 H 0.8242 0.1381 0.4898 0.022 Uiso 1 1 calc R
C6 C 1.0357(2) 0.1490(2) 0.56662(18) 0.0159(6) Uani 1 1 d .
C8 C 0.9459(2) -0.1168(2) 0.7037(2) 0.0216(7) Uani 1 1 d .
C22 C 0.9193(3) -0.2767(3) 0.6048(2) 0.0289(8) Uani 1 1 d .
H22 H 0.9492 -0.3113 0.5634 0.035 Uiso 1 1 calc R
C21 C 1.1598(3) -0.2806(4) 0.6006(3) 0.0428(12) Uani 1 1 d .
H21A H 1.1741 -0.2401 0.5590 0.064 Uiso 1 1 calc GR
H21B H 1.1173 -0.3314 0.5853 0.064 Uiso 1 1 calc GR
H21C H 1.2191 -0.3074 0.6195 0.064 Uiso 1 1 calc GR
C26 C 1.2082(3) 0.2054(4) 0.3900(3) 0.0448(12) Uani 1 1 d .
H26A H 1.2719 0.2227 0.3731 0.067 Uiso 1 1 calc GR
H26B H 1.2098 0.1419 0.4105 0.067 Uiso 1 1 calc GR
H26C H 1.1873 0.2499 0.4273 0.067 Uiso 1 1 calc GR
C19 C 1.1118(3) -0.2231(3) 0.6597(2) 0.0304(9) Uani 1 1 d .
H19 H 1.0991 -0.2643 0.7026 0.036 Uiso 1 1 calc R
C24 C 0.8250(3) -0.2391(3) 0.5768(3) 0.0449(12) Uani 1 1 d .
H24A H 0.7834 -0.2917 0.5639 0.067 Uiso 1 1 calc GR
H24B H 0.8362 -0.2001 0.5339 0.067 Uiso 1 1 calc GR
H24C H 0.7946 -0.2013 0.6147 0.067 Uiso 1 1 calc GR
C1 C 1.0223(2) 0.0766(2) 0.61688(19) 0.0194(6) Uani 1 1 d .
H1 H 1.0731 0.0605 0.6486 0.023 Uiso 1 1 calc R
C32 C 0.9358(3) -0.0800(3) 0.3970(2) 0.0265(8) Uani 1 1 d .
C27 C 1.1502(3) 0.2984(3) 0.2833(3) 0.0370(10) Uani 1 1 d .
H27A H 1.1373 0.3522 0.3150 0.056 Uiso 1 1 calc GR
H27B H 1.1051 0.2986 0.2427 0.056 Uiso 1 1 calc GR
H27C H 1.2152 0.3028 0.2645 0.056 Uiso 1 1 calc GR
C31 C 1.1524(2) -0.0609(3) 0.4694(2) 0.0259(7) Uani 1 1 d .
C20 C 1.1743(3) -0.1416(4) 0.6830(3) 0.0441(12) Uani 1 1 d .
H20A H 1.2369 -0.1653 0.6975 0.066 Uiso 1 1 calc GR
H20B H 1.1447 -0.1092 0.7242 0.066 Uiso 1 1 calc GR
H20C H 1.1816 -0.0976 0.6425 0.066 Uiso 1 1 calc GR
C29 C 0.8420(3) 0.1686(4) 0.2908(3) 0.0409(11) Uani 1 1 d .
H29A H 0.8057 0.1613 0.2457 0.061 Uiso 1 1 calc GR
H29B H 0.8217 0.2260 0.3157 0.061 Uiso 1 1 calc GR
H29C H 0.8308 0.1143 0.3223 0.061 Uiso 1 1 calc GR
C23 C 0.9045(4) -0.3485(3) 0.6650(3) 0.0416(11) Uani 1 1 d .
H23A H 0.8708 -0.3189 0.7056 0.062 Uiso 1 1 calc GR
H23B H 0.9664 -0.3716 0.6818 0.062 Uiso 1 1 calc GR
H23C H 0.8668 -0.4011 0.6465 0.062 Uiso 1 1 calc GR
C30 C 0.9780(4) 0.0903(3) 0.2289(2) 0.0411(11) Uani 1 1 d .
H30A H 0.9712 0.0334 0.2583 0.062 Uiso 1 1 calc GR
H30B H 1.0447 0.0977 0.2144 0.062 Uiso 1 1 calc GR
H30C H 0.9381 0.0851 0.1855 0.062 Uiso 1 1 calc GR
C33 C 1.0604(3) -0.2267(3) 0.4209(2) 0.0325(8) Uani 1 1 d .

loop_
_atom_site_aniso_label
_atom_site_aniso_U_11
_atom_site_aniso_U_22
_atom_site_aniso_U_33
_atom_site_aniso_U_23
_atom_site_aniso_U_13
_atom_site_aniso_U_12
Pd1 0.02045(10) 0.01317(9) 0.01885(10) 0.00139(8) -0.00023(10) 0.00211(11)
Pd2 0.02280(10) 0.01155(9) 0.01659(10) -0.00042(8) 0.00148(10) 0.00141(11)
Fe1 0.0217(2) 0.0161(2) 0.0246(3) -0.0049(2) -0.00062(19) 0.00310(18)
P2 0.0201(4) 0.0136(3) 0.0163(4) -0.0002(3) 0.0030(3) 0.0007(3)
P1 0.0196(3) 0.0143(3) 0.0239(4) 0.0032(3) 0.0004(4) 0.0005(4)
O5 0.0211(11) 0.0291(14) 0.0313(15) 0.0072(12) -0.0027(11) -0.0061(10)
O4 0.0449(18) 0.070(3) 0.0325(18) -0.0022(17) 0.0072(14) 0.0023(18)
O6 0.0214(11) 0.0229(13) 0.0333(15) 0.0019(11) -0.0019(10) -0.0055(9)
O1 0.0229(13) 0.0428(19) 0.047(2) -0.0134(14) -0.0035(12) -0.0031(12)
O2 0.0233(12) 0.0335(16) 0.053(2) -0.0083(15) -0.0057(12) -0.0026(12)
C3 0.0164(12) 0.0184(15) 0.0187(15) -0.0006(12) 0.0007(10) -0.0038(11)
C18 0.0223(14) 0.0201(15) 0.0222(17) 0.0020(13) 0.0022(13) 0.0017(12)
C5 0.0178(13) 0.0130(13) 0.0196(15) 0.0009(11) 0.0026(11) 0.0001(11)
O3 0.086(3) 0.0212(15) 0.051(2) -0.0034(15) -0.008(2) 0.0042(17)
C10 0.0327(18) 0.032(2) 0.0231(19) 0.0076(16) -0.0009(14) -0.0045(16)
C15 0.0284(16) 0.0219(17) 0.0251(18) 0.0064(13) 0.0030(13) 0.0025(13)
C12 0.0318(18) 0.0199(17) 0.0245(19) 0.0004(14) 0.0012(14) -0.0009(14)
C7 0.0208(14) 0.0184(15) 0.0186(16) 0.0014(12) -0.0012(12) -0.0023(12)
C34 0.0283(18) 0.033(2) 0.031(2) -0.0058(16) -0.0052(15) 0.0048(15)
C2 0.0200(13) 0.0127(13) 0.0199(16) -0.0004(11) 0.0003(12) 0.0010(11)
C17 0.0281(15) 0.0143(14) 0.0298(18) -0.0016(14) 0.0040(13) 0.0033(14)
C9 0.0318(18) 0.0214(17) 0.0281(19) 0.0070(14) -0.0046(15) -0.0001(15)
C14 0.0190(13) 0.0143(13) 0.0203(15) 0.0022(11) 0.0004(11) 0.0006(10)
C25 0.0249(16) 0.0230(17) 0.030(2) 0.0001(15) 0.0067(14) -0.0021(13)
C35 0.0237(17) 0.041(2) 0.041(3) 0.0057(19) -0.0100(16) -0.0110(16)
C11 0.0323(19) 0.0286(19) 0.0234(19) 0.0005(15) 0.0049(15) -0.0048(15)
C36 0.0212(15) 0.034(2) 0.038(2) 0.0019(18) -0.0036(15) -0.0040(14)
C28 0.0319(17) 0.0218(16) 0.0179(16) 0.0014(13) -0.0026(13) 0.0026(14)
C13 0.0163(12) 0.0131(13) 0.0200(15) 0.0019(11) -0.0005(11) 0.0000(10)
C16 0.0318(17) 0.0168(16) 0.034(2) 0.0041(14) 0.0035(15) 0.0048(13)
C4 0.0179(13) 0.0179(15) 0.0187(15) -0.0004(12) -0.0024(11) -0.0018(11)
C6 0.0167(12) 0.0120(13) 0.0190(15) 0.0022(11) -0.0015(11) 0.0019(10)
C8 0.0215(14) 0.0181(16) 0.0251(18) 0.0033(13) -0.0033(13) -0.0009(12)
C22 0.0331(18) 0.0198(16) 0.034(2) -0.0007(15) 0.0025(16) -0.0044(14)
C21 0.035(2) 0.041(3) 0.052(3) 0.012(2) 0.005(2) 0.0196(19)
C26 0.027(2) 0.057(3) 0.050(3) 0.006(2) -0.0044(19) -0.007(2)
C19 0.0263(17) 0.031(2) 0.034(2) 0.0143(17) -0.0026(16) 0.0091(15)
C24 0.036(2) 0.034(2) 0.065(4) 0.005(2) -0.018(2) -0.0140(18)
C1 0.0154(13) 0.0175(15) 0.0253(16) -0.0037(12) -0.0059(10) 0.0015(10)
C32 0.0253(15) 0.0234(18) 0.031(2) -0.0125(15) 0.0042(14) -0.0037(13)
C27 0.034(2) 0.031(2) 0.046(3) 0.0081(19) 0.0143(19) -0.0049(17)
C31 0.0251(15) 0.0215(17) 0.0310(19) -0.0059(16) 0.0015(13) 0.0029(14)
C20 0.031(2) 0.048(3) 0.054(3) 0.010(2) -0.016(2) 0.0009(19)
C29 0.0284(19) 0.052(3) 0.042(3) -0.008(2) -0.0080(18) -0.0004(19)
C23 0.049(3) 0.024(2) 0.051(3) 0.009(2) 0.004(2) -0.0094(19)
C30 0.059(3) 0.041(2) 0.0236(19) -0.0098(16) -0.0120(18) 0.018(2)
C33 0.042(2) 0.0221(17) 0.033(2) -0.0058(16) -0.0023(18) 0.0076(16)

loop_
_atom_type_symbol
_atom_type_description
_atom_type_scat_dispersion_real
_atom_type_scat_dispersion_imag
_atom_type_scat_source
C C 0.0033 0.0016 'International Tables Vol C Tables 4.2.6.8 and 6.1.1.4'
H H 0.0000 0.0000 'International Tables Vol C Tables 4.2.6.8 and 6.1.1.4'
Fe Fe 0.3463 0.8444 'International Tables Vol C Tables 4.2.6.8 and 6.1.1.4'
O O 0.0106 0.0060 'International Tables Vol C Tables 4.2.6.8 and 6.1.1.4'
P P 0.1023 0.0942 'International Tables Vol C Tables 4.2.6.8 and 6.1.1.4'
Pd Pd -0.9988 1.0072 'International Tables Vol C Tables 4.2.6.8 and 6.1.1.4'

loop_
_geom_angle_atom_site_label_1
_geom_angle_atom_site_label_2
_geom_angle_atom_site_label_3
_geom_angle
Fe1 Pd1 Pd2 59.732(14)
P1 Pd1 Pd2 177.25(3)
P1 Pd1 Fe1 120.00(3)
P1 Pd1 C1 100.35(9)
P1 Pd1 C31 114.57(10)
C2 Pd1 Pd2 94.71(9)
C2 Pd1 Fe1 153.77(9)
C2 Pd1 P1 85.23(9)
C2 Pd1 C1 34.93(11)
C2 Pd1 C31 137.03(12)
C1 Pd1 Pd2 81.06(8)
C1 Pd1 Fe1 133.49(8)
C31 Pd1 Pd2 67.24(9)
C31 Pd1 Fe1 42.10(9)
C31 Pd1 C1 102.21(12)
Fe1 Pd2 Pd1 59.621(15)
P2 Pd2 Pd1 174.48(2)
P2 Pd2 Fe1 121.76(3)
P2 Pd2 C4 101.99(8)
P2 Pd2 C32 116.04(10)
C5 Pd2 Pd1 92.46(9)
C5 Pd2 Fe1 151.74(9)
C5 Pd2 P2 85.60(9)
C5 Pd2 C4 34.46(11)
C5 Pd2 C32 135.53(12)
C4 Pd2 Pd1 79.03(8)
C4 Pd2 Fe1 131.03(8)
C32 Pd2 Pd1 68.82(10)
C32 Pd2 Fe1 42.21(9)
C32 Pd2 C4 101.14(11)
Pd1 Fe1 Pd2 60.647(14)
C34 Fe1 Pd1 159.09(14)
C34 Fe1 Pd2 103.90(14)
C34 Fe1 C32 108.35(19)
C34 Fe1 C31 98.47(18)
C32 Fe1 Pd1 78.69(13)
C32 Fe1 Pd2 64.11(12)
C32 Fe1 C31 136.96(17)
C31 Fe1 Pd1 65.69(12)
C31 Fe1 Pd2 77.33(12)
C33 Fe1 Pd1 97.61(15)
C33 Fe1 Pd2 155.25(15)
C33 Fe1 C34 100.0(2)
C33 Fe1 C32 102.13(19)
C33 Fe1 C31 105.69(19)
C14 P2 Pd2 103.34(11)
C14 P2 C25 105.82(16)
C14 P2 C28 107.59(16)
C25 P2 Pd2 115.45(13)
C28 P2 Pd2 119.63(12)
C28 P2 C25 104.08(18)
C8 P1 Pd1 103.48(11)
C8 P1 C22 106.09(18)
C8 P1 C19 104.40(19)
C22 P1 Pd1 115.51(14)
C19 P1 Pd1 117.48(14)
C19 P1 C22 108.50(19)
C3 O5 C35 117.9(3)
C6 O6 C36 116.5(3)
O5 C3 C2 115.5(3)
O5 C3 C4 123.6(3)
C4 C3 C2 120.9(3)
C17 C18 H18 119.7
C17 C18 C13 120.7(3)
C13 C18 H18 119.7
C13 C5 Pd2 112.1(2)
C4 C5 Pd2 85.2(2)
C4 C5 C13 118.4(3)
C6 C5 Pd2 92.1(2)
C6 C5 C13 120.7(3)
C6 C5 C4 116.8(3)
C9 C10 H10 120.1
C9 C10 C11 119.8(4)
C11 C10 H10 120.1
C14 C15 H15 119.3
C16 C15 H15 119.3
C16 C15 C14 121.3(4)
C7 C12 H12 119.7
C11 C12 H12 119.7
C11 C12 C7 120.6(4)
C12 C7 C2 118.5(3)
C12 C7 C8 119.4(3)
C8 C7 C2 121.9(3)
O4 C34 Fe1 177.3(4)
C3 C2 Pd1 93.2(2)
C3 C2 C7 121.2(3)
C7 C2 Pd1 112.8(2)
C1 C2 Pd1 82.1(2)
C1 C2 C3 117.3(3)
C1 C2 C7 117.9(3)
C18 C17 H17 120.1
C18 C17 C16 119.8(3)
C16 C17 H17 120.1
C10 C9 H9 119.6
C10 C9 C8 120.9(4)
C8 C9 H9 119.6
C15 C14 P2 125.7(3)
C15 C14 C13 118.7(3)
C13 C14 P2 115.7(2)
P2 C25 H25 106.5
C26 C25 P2 110.5(3)
C26 C25 H25 106.5
C26 C25 C27 110.8(4)
C27 C25 P2 115.6(3)
C27 C25 H25 106.5
O5 C35 H35A 109.5
O5 C35 H35B 109.5
O5 C35 H35C 109.5
H35A C35 H35B 109.5
H35A C35 H35C 109.5
H35B C35 H35C 109.5
C10 C11 C12 120.0(4)
C10 C11 H11 120.0
C12 C11 H11 120.0
O6 C36 H36A 109.5
O6 C36 H36B 109.5
O6 C36 H36C 109.5
H36A C36 H36B 109.5
H36A C36 H36C 109.5
H36B C36 H36C 109.5
P2 C28 H28 109.1
C29 C28 P2 110.0(3)
C29 C28 H28 109.1
C29 C28 C30 110.1(4)
C30 C28 P2 109.6(3)
C30 C28 H28 109.1
C18 C13 C5 117.4(3)
C18 C13 C14 119.7(3)
C14 C13 C5 122.8(3)
C15 C16 C17 119.8(3)
C15 C16 H16 120.1
C17 C16 H16 120.1
Pd2 C4 H4 103.5
C3 C4 Pd2 105.5(2)
C3 C4 C5 122.1(3)
C3 C4 H4 119.0
C5 C4 Pd2 60.38(17)
C5 C4 H4 119.0
O6 C6 C5 115.7(3)
O6 C6 C1 123.3(3)
C1 C6 C5 121.0(3)
C7 C8 P1 116.0(3)
C7 C8 C9 119.1(3)
C9 C8 P1 124.9(3)
P1 C22 H22 106.4
C24 C22 P1 109.0(3)
C24 C22 H22 106.4
C24 C22 C23 111.4(4)
C23 C22 P1 116.7(3)
C23 C22 H22 106.4
H21A C21 H21B 109.5
H21A C21 H21C 109.5
H21B C21 H21C 109.5
C19 C21 H21A 109.5
C19 C21 H21B 109.5
C19 C21 H21C 109.5
C25 C26 H26A 109.5
C25 C26 H26B 109.5
C25 C26 H26C 109.5
H26A C26 H26B 109.5
H26A C26 H26C 109.5
H26B C26 H26C 109.5
P1 C19 H19 109.1
C21 C19 P1 109.5(3)
C21 C19 H19 109.1
C20 C19 P1 108.9(3)
C20 C19 C21 111.0(4)
C20 C19 H19 109.1
C22 C24 H24A 109.5
C22 C24 H24B 109.5
C22 C24 H24C 109.5
H24A C24 H24B 109.5
H24A C24 H24C 109.5
H24B C24 H24C 109.5
Pd1 C1 H1 103.5
C2 C1 Pd1 62.98(17)
C2 C1 H1 119.0
C6 C1 Pd1 103.2(2)
C6 C1 C2 122.0(3)
C6 C1 H1 119.0
Fe1 C32 Pd2 73.68(12)
O2 C32 Pd2 115.0(3)
O2 C32 Fe1 170.7(3)
C25 C27 H27A 109.5
C25 C27 H27B 109.5
C25 C27 H27C 109.5
H27A C27 H27B 109.5
H27A C27 H27C 109.5
H27B C27 H27C 109.5
Fe1 C31 Pd1 72.21(12)
O1 C31 Pd1 117.7(3)
O1 C31 Fe1 169.3(3)
C19 C20 H20A 109.5
C19 C20 H20B 109.5
C19 C20 H20C 109.5
H20A C20 H20B 109.5
H20A C20 H20C 109.5
H20B C20 H20C 109.5
C28 C29 H29A 109.5
C28 C29 H29B 109.5
C28 C29 H29C 109.5
H29A C29 H29B 109.5
H29A C29 H29C 109.5
H29B C29 H29C 109.5
C22 C23 H23A 109.5
C22 C23 H23B 109.5
C22 C23 H23C 109.5
H23A C23 H23B 109.5
H23A C23 H23C 109.5
H23B C23 H23C 109.5
C28 C30 H30A 109.5
C28 C30 H30B 109.5
C28 C30 H30C 109.5
H30A C30 H30B 109.5
H30A C30 H30C 109.5
H30B C30 H30C 109.5
O3 C33 Fe1 177.5(4)

loop_
_geom_bond_atom_site_label_1
_geom_bond_atom_site_label_2
_geom_bond_distance
Pd1 Pd2 2.5776(3)
Pd1 Fe1 2.5512(6)
Pd1 P1 2.2608(8)
Pd1 C2 2.213(3)
Pd1 C1 2.461(3)
Pd1 C31 2.442(4)
Pd2 Fe1 2.5541(6)
Pd2 P2 2.2665(8)
Pd2 C5 2.206(3)
Pd2 C4 2.528(3)
Pd2 C32 2.394(4)
Fe1 C34 1.766(4)
Fe1 C32 1.788(4)
Fe1 C31 1.796(4)
Fe1 C33 1.763(4)
P2 C14 1.825(3)
P2 C25 1.852(4)
P2 C28 1.837(4)
P1 C8 1.831(4)
P1 C22 1.848(4)
P1 C19 1.834(4)
O5 C3 1.361(4)
O5 C35 1.434(5)
O4 C34 1.152(5)
O6 C36 1.440(5)
O6 C6 1.368(4)
O1 C31 1.159(4)
O2 C32 1.175(5)
C3 C2 1.425(5)
C3 C4 1.390(5)
C18 H18 0.9500
C18 C17 1.384(5)
C18 C13 1.398(5)
C5 C13 1.511(4)
C5 C4 1.436(4)
C5 C6 1.425(4)
O3 C33 1.160(5)
C10 H10 0.9500
C10 C9 1.378(6)
C10 C11 1.384(6)
C15 H15 0.9500
C15 C14 1.398(5)
C15 C16 1.380(5)
C12 H12 0.9500
C12 C7 1.391(5)
C12 C11 1.388(5)
C7 C2 1.506(5)
C7 C8 1.399(5)
C2 C1 1.423(4)
C17 H17 0.9500
C17 C16 1.391(5)
C9 H9 0.9500
C9 C8 1.400(5)
C14 C13 1.400(5)
C25 H25 1.0000
C25 C26 1.522(6)
C25 C27 1.523(6)
C35 H35A 0.9800
C35 H35B 0.9800
C35 H35C 0.9800
C11 H11 0.9500
C36 H36A 0.9800
C36 H36B 0.9800
C36 H36C 0.9800
C28 H28 1.0000
C28 C29 1.516(6)
C28 C30 1.522(5)
C16 H16 0.9500
C4 H4 0.9500
C6 C1 1.398(5)
C22 H22 1.0000
C22 C24 1.519(6)
C22 C23 1.523(6)
C21 H21A 0.9800
C21 H21B 0.9800
C21 H21C 0.9800
C21 C19 1.520(6)
C26 H26A 0.9800
C26 H26B 0.9800
C26 H26C 0.9800
C19 H19 1.0000
C19 C20 1.518(7)
C24 H24A 0.9800
C24 H24B 0.9800
C24 H24C 0.9800
C1 H1 0.9500
C27 H27A 0.9800
C27 H27B 0.9800
C27 H27C 0.9800
C20 H20A 0.9800
C20 H20B 0.9800
C20 H20C 0.9800
C29 H29A 0.9800
C29 H29B 0.9800
C29 H29C 0.9800
C23 H23A 0.9800
C23 H23B 0.9800
C23 H23C 0.9800
C30 H30A 0.9800
C30 H30B 0.9800
C30 H30C 0.9800

loop_
_geom_torsion_atom_site_label_1
_geom_torsion_atom_site_label_2
_geom_torsion_atom_site_label_3
_geom_torsion_atom_site_label_4
_geom_torsion
Pd1 Fe1 C32 Pd2 62.70(5)
Pd1 Fe1 C31 O1 159(2)
Pd1 P1 C8 C7 6.3(3)
Pd1 P1 C8 C9 -173.2(3)
Pd1 P1 C22 C24 -46.0(4)
Pd1 P1 C22 C23 -173.2(3)
Pd1 P1 C19 C21 -69.9(3)
Pd1 P1 C19 C20 51.6(4)
Pd1 C2 C1 C6 89.1(3)
Pd2 Fe1 C31 Pd1 63.27(5)
Pd2 Fe1 C31 O1 -137(2)
Pd2 P2 C14 C15 -174.5(3)
Pd2 P2 C14 C13 6.9(3)
Pd2 P2 C25 C26 -41.3(3)
Pd2 P2 C25 C27 -168.1(3)
Pd2 P2 C28 C29 58.1(3)
Pd2 P2 C28 C30 -63.0(3)
Pd2 C5 C13 C18 -178.3(2)
Pd2 C5 C13 C14 5.0(4)
Pd2 C5 C4 C3 90.4(3)
Pd2 C5 C6 O6 97.6(3)
Pd2 C5 C6 C1 -84.4(3)
P2 C14 C13 C18 175.0(2)
P2 C14 C13 C5 -8.3(4)
O5 C3 C2 Pd1 101.5(3)
O5 C3 C2 C7 -17.7(5)
O5 C3 C2 C1 -175.7(3)
O5 C3 C4 Pd2 -120.1(3)
O5 C3 C4 C5 175.5(3)
O6 C6 C1 Pd1 -117.2(3)
O6 C6 C1 C2 176.6(3)
C3 C2 C1 Pd1 -89.5(3)
C3 C2 C1 C6 -0.4(5)
C18 C17 C16 C15 -3.1(6)
C5 C6 C1 Pd1 64.9(3)
C5 C6 C1 C2 -1.3(5)
C10 C9 C8 P1 -177.7(3)
C10 C9 C8 C7 2.8(6)
C15 C14 C13 C18 -3.6(5)
C15 C14 C13 C5 173.0(3)
C12 C7 C2 Pd1 -178.3(3)
C12 C7 C2 C3 -69.3(4)
C12 C7 C2 C1 88.6(4)
C12 C7 C8 P1 176.0(3)
C12 C7 C8 C9 -4.5(5)
C7 C12 C11 C10 0.7(6)
C7 C2 C1 Pd1 111.7(3)
C7 C2 C1 C6 -159.2(3)
C34 Fe1 C32 Pd2 -96.91(17)
C34 Fe1 C31 Pd1 165.72(15)
C34 Fe1 C31 O1 -35(2)
C2 C3 C4 Pd2 62.2(3)
C2 C3 C4 C5 -2.2(5)
C2 C7 C8 P1 -8.5(4)
C2 C7 C8 C9 171.0(3)
C17 C18 C13 C5 -175.0(3)
C17 C18 C13 C14 1.8(5)
C9 C10 C11 C12 -2.4(6)
C14 P2 C25 C26 72.3(3)
C14 P2 C25 C27 -54.5(4)
C14 P2 C28 C29 -59.2(3)
C14 P2 C28 C30 179.7(3)
C14 C15 C16 C17 1.2(6)
C25 P2 C14 C15 63.8(3)
C25 P2 C14 C13 -114.8(3)
C25 P2 C28 C29 -171.2(3)
C25 P2 C28 C30 67.7(3)
C35 O5 C3 C2 -166.6(3)
C35 O5 C3 C4 15.6(5)
C11 C10 C9 C8 0.6(6)
C11 C12 C7 C2 -172.9(3)
C11 C12 C7 C8 2.8(5)
C36 O6 C6 C5 -163.1(3)
C36 O6 C6 C1 18.9(5)
C28 P2 C14 C15 -47.0(3)
C28 P2 C14 C13 134.4(3)
C28 P2 C25 C26 -174.4(3)
C28 P2 C25 C27 58.8(4)
C13 C18 C17 C16 1.6(5)
C13 C5 C4 Pd2 112.6(3)
C13 C5 C4 C3 -157.0(3)
C13 C5 C6 O6 -19.8(4)
C13 C5 C6 C1 158.3(3)
C16 C15 C14 P2 -176.4(3)
C16 C15 C14 C13 2.2(5)
C4 C3 C2 Pd1 -80.6(3)
C4 C3 C2 C7 160.2(3)
C4 C3 C2 C1 2.2(5)
C4 C5 C13 C18 85.1(4)
C4 C5 C13 C14 -91.6(4)
C4 C5 C6 O6 -176.8(3)
C4 C5 C6 C1 1.3(5)
C6 C5 C13 C18 -71.6(4)
C6 C5 C13 C14 111.7(4)
C6 C5 C4 Pd2 -89.9(3)
C6 C5 C4 C3 0.5(5)
C8 P1 C22 C24 68.0(4)
C8 P1 C22 C23 -59.2(4)
C8 P1 C19 C21 176.2(3)
C8 P1 C19 C20 -62.3(4)
C8 C7 C2 Pd1 6.1(4)
C8 C7 C2 C3 115.1(4)
C8 C7 C2 C1 -87.0(4)
C22 P1 C8 C7 -115.7(3)
C22 P1 C8 C9 64.8(4)
C22 P1 C19 C21 63.4(4)
C22 P1 C19 C20 -175.1(3)
C19 P1 C8 C7 129.8(3)
C19 P1 C8 C9 -49.8(4)
C19 P1 C22 C24 179.7(3)
C19 P1 C22 C23 52.5(4)
C32 Fe1 C31 Pd1 37.0(3)
C32 Fe1 C31 O1 -163.6(19)
C31 Fe1 C32 Pd2 28.7(3)
C33 Fe1 C32 Pd2 158.16(16)
C33 Fe1 C31 Pd1 -91.38(17)
C33 Fe1 C31 O1 68(2)
